data_4311981
loop_
_publ_author_name
'Erin J. Daida'
'Jonas C. Peters'

_publ_section_title
;
 Considering FeII/IV Redox Processes as Mechanistically Relevant to the
 Catalytic Hydrogenation of Olefins by [PhBPiPr3]Fe-Hx Species
;
_journal_name_full 'Inorganic Chemistry'
_journal_page_first 7474
_journal_page_last 7485
_journal_paper_doi 10.1021/ic0488583
_journal_volume 43
_journal_year 2004
_chemical_formula_sum 'C40 H67 B Fe P4'
_chemical_formula_weight 738.48
_chemical_name_systematic
; 
 ? 
;
_space_group_IT_number 2
_symmetry_cell_setting triclinic
_symmetry_space_group_name_Hall '-P 1'
_symmetry_space_group_name_H-M 'P -1'
_atom_sites_solution_hydrogens geom
_atom_sites_solution_primary direct
_atom_sites_solution_secondary difmap
_audit_creation_method SHELXL-97
_cell_angle_alpha 89.106(2)
_cell_angle_beta 85.2920(10)
_cell_angle_gamma 74.3100(10)
_cell_formula_units_Z 2
_cell_length_a 10.7025(4)
_cell_length_b 11.3184(4)
_cell_length_c 17.4476(6)
_cell_measurement_reflns_used 5731
_cell_measurement_temperature 100(2)
_cell_measurement_theta_max 42.18
_cell_measurement_theta_min 2.21
_cell_volume 2027.85(13)
_computing_cell_refinement 'Bruker SMART'
_computing_data_collection 'Bruker SMART'
_computing_data_reduction 'Bruker SAINT'
_computing_molecular_graphics 'Bruker SHELXTL'
_computing_publication_material 'Bruker SHELXTL'
_computing_structure_refinement 'SHELXL-97 (Sheldrick, 1997)'
_computing_structure_solution 'SHELXS-97 (Sheldrick, 1990)'
_diffrn_ambient_temperature 100(2)
_diffrn_measured_fraction_theta_full 0.854
_diffrn_measured_fraction_theta_max 0.854
_diffrn_measurement_device_type 'CCD area detector'
_diffrn_measurement_method 'phi and omega scans'
_diffrn_radiation_monochromator graphite
_diffrn_radiation_source 'fine-focus sealed tube'
_diffrn_radiation_type MoK\a
_diffrn_radiation_wavelength 0.71073
_diffrn_reflns_av_R_equivalents 0.0609
_diffrn_reflns_av_sigmaI/netI 0.0801
_diffrn_reflns_limit_h_max 19
_diffrn_reflns_limit_h_min -20
_diffrn_reflns_limit_k_max 21
_diffrn_reflns_limit_k_min -21
_diffrn_reflns_limit_l_max 31
_diffrn_reflns_limit_l_min -30
_diffrn_reflns_number 56888
_diffrn_reflns_theta_full 42.88
_diffrn_reflns_theta_max 42.88
_diffrn_reflns_theta_min 1.87
_exptl_absorpt_coefficient_mu 0.556
_exptl_absorpt_correction_type none
_exptl_crystal_colour yellow
_exptl_crystal_density_diffrn 1.209
_exptl_crystal_density_meas 0
_exptl_crystal_density_method 'not measured'
_exptl_crystal_description rough
_exptl_crystal_F_000 796
_exptl_crystal_size_max 0.33
_exptl_crystal_size_mid 0.30
_exptl_crystal_size_min 0.28
_refine_diff_density_max 1.160
_refine_diff_density_min -0.645
_refine_diff_density_rms 0.095
_refine_ls_extinction_method none
_refine_ls_goodness_of_fit_ref 1.246
_refine_ls_hydrogen_treatment mixed
_refine_ls_matrix_type full
_refine_ls_number_parameters 432
_refine_ls_number_reflns 25491
_refine_ls_number_restraints 0
_refine_ls_restrained_S_all 1.246
_refine_ls_R_factor_all 0.0764
_refine_ls_R_factor_gt 0.0446
_refine_ls_shift/su_max 0.002
_refine_ls_shift/su_mean 0.000
_refine_ls_structure_factor_coef Fsqd
_refine_ls_weighting_details 'calc w=1/[\s^2^(Fo^2^)+(0.0000P)^2^+0.0000P] where P=(Fo^2^+2Fc^2^)/3'
_refine_ls_weighting_scheme calc
_refine_ls_wR_factor_gt 0.0786
_refine_ls_wR_factor_ref 0.0830
_reflns_number_gt 16422
_reflns_number_total 25491
_reflns_threshold_expression >2sigma(I)
_cod_data_source_file ic0488583si20040818_030553_5.cif
_cod_data_source_block ejd05
_cod_depositor_comments
;
The following automatic conversions were performed:
'_symmetry_cell_setting' value 'Triclinic' changed to 'triclinic'
according to '/home/saulius/struct/CIF-dictionaries/cif_core.dic'
dictionary named 'cif_core.dic' version 2.4.1 from 2010-06-29.

Automatic conversion script
Id: cif_fix_enum 1527 2010-12-29 10:47:43Z saulius 
;
_cod_database_code 4311981

loop_
_symmetry_equiv_pos_as_xyz
'x, y, z'
'-x, -y, -z'

loop_
_atom_site_label
_atom_site_type_symbol
_atom_site_fract_x
_atom_site_fract_y
_atom_site_fract_z
_atom_site_U_iso_or_equiv
_atom_site_adp_type
_atom_site_occupancy
_atom_site_symmetry_multiplicity
_atom_site_calc_flag
_atom_site_refinement_flags
_atom_site_disorder_assembly
_atom_site_disorder_group
Fe1 Fe 0.618001(15) 0.250734(14) 0.248588(9) 0.00911(3) Uani 1 1 d . . .
P1 P 0.77826(3) 0.20376(2) 0.146955(16) 0.00959(5) Uani 1 1 d . . .
P2 P 0.72261(3) 0.10369(2) 0.333411(16) 0.01002(5) Uani 1 1 d . . .
P3 P 0.49990(3) 0.12942(3) 0.200085(16) 0.01009(5) Uani 1 1 d . . .
P4 P 0.55215(3) 0.45675(3) 0.267039(16) 0.01116(5) Uani 1 1 d . . .
B1 B 0.76522(12) -0.04659(11) 0.18934(7) 0.0108(2) Uani 1 1 d . . .
C1 C 0.84342(10) -0.18662(9) 0.16049(6) 0.01189(18) Uani 1 1 d . . .
C2 C 0.79338(11) -0.26100(10) 0.11452(6) 0.01385(19) Uani 1 1 d . . .
H2 H 0.7061 -0.2317 0.1013 0.017 Uiso 1 1 calc R . .
C3 C 0.86719(12) -0.37659(10) 0.08752(7) 0.0173(2) Uani 1 1 d . . .
H3 H 0.8302 -0.4234 0.0558 0.021 Uiso 1 1 calc R . .
C4 C 0.99435(12) -0.42320(10) 0.10694(7) 0.0192(2) Uani 1 1 d . . .
H4 H 1.0448 -0.5016 0.0887 0.023 Uiso 1 1 calc R . .
C5 C 1.04668(12) -0.35361(11) 0.15334(7) 0.0193(2) Uani 1 1 d . . .
H5 H 1.1333 -0.3847 0.1674 0.023 Uiso 1 1 calc R . .
C6 C 0.97261(11) -0.23831(10) 0.17935(7) 0.0168(2) Uani 1 1 d . . .
H6 H 1.0106 -0.1924 0.2111 0.020 Uiso 1 1 calc R . .
C7 C 0.86142(10) 0.04135(9) 0.15639(6) 0.01123(18) Uani 1 1 d . . .
H7A H 0.9035 0.0094 0.1054 0.013 Uiso 1 1 calc R . .
H7B H 0.9311 0.0334 0.1916 0.013 Uiso 1 1 calc R . .
C8 C 0.75096(10) -0.04592(9) 0.28512(6) 0.01160(18) Uani 1 1 d . . .
H8A H 0.8314 -0.1015 0.3030 0.014 Uiso 1 1 calc R . .
H8B H 0.6781 -0.0810 0.3023 0.014 Uiso 1 1 calc R . .
C9 C 0.61848(10) -0.00579(10) 0.15482(6) 0.01216(18) Uani 1 1 d . . .
H9A H 0.5805 -0.0764 0.1602 0.015 Uiso 1 1 calc R . .
H9B H 0.6304 0.0104 0.0991 0.015 Uiso 1 1 calc R . .
C10 C 0.79075(12) 0.11983(11) -0.01200(7) 0.0186(2) Uani 1 1 d . . .
H10A H 0.7456 0.1322 -0.0593 0.028 Uiso 1 1 calc R . .
H10B H 0.7952 0.0374 0.0078 0.028 Uiso 1 1 calc R . .
H10C H 0.8791 0.1285 -0.0230 0.028 Uiso 1 1 calc R . .
C11 C 0.71561(11) 0.21638(10) 0.04860(6) 0.01322(19) Uani 1 1 d . . .
H11 H 0.6267 0.2033 0.0566 0.016 Uiso 1 1 calc R . .
C12 C 0.69486(12) 0.34580(11) 0.01443(7) 0.0181(2) Uani 1 1 d . . .
H12A H 0.7796 0.3612 0.0003 0.027 Uiso 1 1 calc R . .
H12B H 0.6455 0.4068 0.0527 0.027 Uiso 1 1 calc R . .
H12C H 0.6464 0.3518 -0.0314 0.027 Uiso 1 1 calc R . .
C13 C 1.01948(11) 0.23137(11) 0.07650(7) 0.0175(2) Uani 1 1 d . . .
H13A H 1.0847 0.2778 0.0758 0.026 Uiso 1 1 calc R . .
H13B H 0.9866 0.2341 0.0255 0.026 Uiso 1 1 calc R . .
H13C H 1.0594 0.1459 0.0901 0.026 Uiso 1 1 calc R . .
C14 C 0.90642(10) 0.28812(10) 0.13608(6) 0.01213(18) Uani 1 1 d . . .
H14 H 0.8636 0.3723 0.1176 0.015 Uiso 1 1 calc R . .
C15 C 0.96026(12) 0.30416(11) 0.21291(7) 0.0173(2) Uani 1 1 d . . .
H15A H 1.0161 0.2253 0.2286 0.026 Uiso 1 1 calc R . .
H15B H 0.8879 0.3331 0.2522 0.026 Uiso 1 1 calc R . .
H15C H 1.0112 0.3643 0.2070 0.026 Uiso 1 1 calc R . .
C16 C 0.98331(12) -0.01015(11) 0.38330(8) 0.0228(3) Uani 1 1 d . . .
H16A H 1.0683 0.0045 0.3889 0.034 Uiso 1 1 calc R . .
H16B H 0.9930 -0.0749 0.3448 0.034 Uiso 1 1 calc R . .
H16C H 0.9492 -0.0357 0.4328 0.034 Uiso 1 1 calc R . .
C17 C 0.88886(10) 0.10797(10) 0.35738(6) 0.01310(19) Uani 1 1 d . . .
H17 H 0.9314 0.1289 0.3078 0.016 Uiso 1 1 calc R . .
C18 C 0.88482(12) 0.21422(12) 0.41171(8) 0.0228(3) Uani 1 1 d . . .
H18A H 0.8534 0.1958 0.4637 0.034 Uiso 1 1 calc R . .
H18B H 0.8260 0.2898 0.3936 0.034 Uiso 1 1 calc R . .
H18C H 0.9725 0.2250 0.4126 0.034 Uiso 1 1 calc R . .
C19 C 0.69762(12) -0.02086(11) 0.47642(7) 0.0203(2) Uani 1 1 d . . .
H19A H 0.7648 0.0045 0.5016 0.030 Uiso 1 1 calc R . .
H19B H 0.7382 -0.0943 0.4450 0.030 Uiso 1 1 calc R . .
H19C H 0.6346 -0.0392 0.5156 0.030 Uiso 1 1 calc R . .
C20 C 0.62769(11) 0.08293(10) 0.42500(6) 0.01371(19) Uani 1 1 d . . .
H20 H 0.5520 0.0566 0.4085 0.016 Uiso 1 1 calc R . .
C21 C 0.56675(12) 0.20020(11) 0.47240(7) 0.0192(2) Uani 1 1 d . . .
H21A H 0.5099 0.1825 0.5154 0.029 Uiso 1 1 calc R . .
H21B H 0.5156 0.2632 0.4397 0.029 Uiso 1 1 calc R . .
H21C H 0.6358 0.2299 0.4923 0.029 Uiso 1 1 calc R . .
C22 C 0.32872(12) -0.02711(11) 0.22986(7) 0.0198(2) Uani 1 1 d . . .
H22A H 0.2901 -0.0719 0.2694 0.030 Uiso 1 1 calc R . .
H22B H 0.3911 -0.0857 0.1951 0.030 Uiso 1 1 calc R . .
H22C H 0.2600 0.0241 0.2005 0.030 Uiso 1 1 calc R . .
C23 C 0.39944(11) 0.05500(10) 0.26844(6) 0.01382(19) Uani 1 1 d . . .
H23 H 0.4615 0.0001 0.3020 0.017 Uiso 1 1 calc R . .
C24 C 0.30116(11) 0.14735(11) 0.32222(7) 0.0171(2) Uani 1 1 d . . .
H24A H 0.2394 0.2050 0.2917 0.026 Uiso 1 1 calc R . .
H24B H 0.3475 0.1926 0.3517 0.026 Uiso 1 1 calc R . .
H24C H 0.2538 0.1034 0.3576 0.026 Uiso 1 1 calc R . .
C25 C 0.38366(11) 0.12432(11) 0.05718(7) 0.0165(2) Uani 1 1 d . . .
H25A H 0.3044 0.1553 0.0303 0.025 Uiso 1 1 calc R . .
H25B H 0.3937 0.0380 0.0705 0.025 Uiso 1 1 calc R . .
H25C H 0.4593 0.1315 0.0237 0.025 Uiso 1 1 calc R . .
C26 C 0.37357(10) 0.19968(10) 0.13076(6) 0.01224(18) Uani 1 1 d . . .
H26 H 0.2876 0.2005 0.1583 0.015 Uiso 1 1 calc R . .
C27 C 0.36564(11) 0.33370(10) 0.11115(7) 0.0163(2) Uani 1 1 d . . .
H27A H 0.4467 0.3384 0.0823 0.025 Uiso 1 1 calc R . .
H27B H 0.3529 0.3818 0.1587 0.025 Uiso 1 1 calc R . .
H27C H 0.2923 0.3667 0.0798 0.025 Uiso 1 1 calc R . .
C28 C 0.55193(12) 0.55894(11) 0.18375(7) 0.0179(2) Uani 1 1 d . . .
H28A H 0.5273 0.6445 0.2015 0.027 Uiso 1 1 calc R . .
H28B H 0.4893 0.5473 0.1486 0.027 Uiso 1 1 calc R . .
H28C H 0.6391 0.5394 0.1568 0.027 Uiso 1 1 calc R . .
C29 C 0.64816(10) 0.51605(10) 0.33178(6) 0.01238(18) Uani 1 1 d . . .
C30 C 0.73993(11) 0.57731(11) 0.30518(7) 0.0174(2) Uani 1 1 d . . .
H30 H 0.7541 0.5901 0.2516 0.021 Uiso 1 1 calc R . .
C31 C 0.81077(13) 0.61978(12) 0.35649(8) 0.0232(3) Uani 1 1 d . . .
H31 H 0.8724 0.6622 0.3378 0.028 Uiso 1 1 calc R . .
C32 C 0.79220(13) 0.60074(12) 0.43478(8) 0.0224(3) Uani 1 1 d . . .
H32 H 0.8415 0.6294 0.4695 0.027 Uiso 1 1 calc R . .
C33 C 0.70131(12) 0.53963(11) 0.46232(7) 0.0188(2) Uani 1 1 d . . .
H33 H 0.6884 0.5264 0.5159 0.023 Uiso 1 1 calc R . .
C34 C 0.62922(11) 0.49780(10) 0.41108(7) 0.0153(2) Uani 1 1 d . . .
H34 H 0.5667 0.4566 0.4301 0.018 Uiso 1 1 calc R . .
C35 C 0.38731(10) 0.53064(10) 0.31100(6) 0.01265(18) Uani 1 1 d . . .
C36 C 0.35706(11) 0.65166(10) 0.33885(7) 0.0162(2) Uani 1 1 d . . .
H36 H 0.4220 0.6949 0.3356 0.019 Uiso 1 1 calc R . .
C37 C 0.23279(12) 0.70825(11) 0.37108(7) 0.0185(2) Uani 1 1 d . . .
H37 H 0.2133 0.7897 0.3905 0.022 Uiso 1 1 calc R . .
C38 C 0.13666(12) 0.64641(12) 0.37519(7) 0.0198(2) Uani 1 1 d . . .
H38 H 0.0517 0.6856 0.3974 0.024 Uiso 1 1 calc R . .
C39 C 0.16466(11) 0.52746(11) 0.34693(7) 0.0196(2) Uani 1 1 d . . .
H39 H 0.0989 0.4852 0.3493 0.023 Uiso 1 1 calc R . .
C40 C 0.28990(11) 0.47019(10) 0.31506(7) 0.0153(2) Uani 1 1 d . . .
H40 H 0.3089 0.3887 0.2958 0.018 Uiso 1 1 calc R . .
H1 H 0.5212(13) 0.2689(12) 0.3066(8) 0.016(4) Uiso 1 1 d . . .

loop_
_atom_site_aniso_label
_atom_site_aniso_U_11
_atom_site_aniso_U_22
_atom_site_aniso_U_33
_atom_site_aniso_U_23
_atom_site_aniso_U_13
_atom_site_aniso_U_12
Fe1 0.00833(7) 0.00895(6) 0.00933(7) -0.00028(5) -0.00013(5) -0.00127(5)
P1 0.00873(12) 0.00874(11) 0.01087(12) -0.00031(9) 0.00062(9) -0.00202(9)
P2 0.00955(12) 0.00993(11) 0.01004(12) 0.00025(9) -0.00041(9) -0.00182(9)
P3 0.00919(12) 0.01044(12) 0.01037(12) -0.00020(9) -0.00051(9) -0.00225(9)
P4 0.01151(12) 0.00946(12) 0.01183(13) -0.00084(9) 0.00058(9) -0.00209(9)
B1 0.0108(5) 0.0089(5) 0.0121(5) -0.0009(4) -0.0006(4) -0.0018(4)
C1 0.0131(5) 0.0093(4) 0.0124(5) 0.0010(3) 0.0010(3) -0.0021(3)
C2 0.0167(5) 0.0106(4) 0.0136(5) 0.0007(3) 0.0015(4) -0.0033(4)
C3 0.0256(6) 0.0129(5) 0.0136(5) -0.0011(4) 0.0033(4) -0.0068(4)
C4 0.0251(6) 0.0090(5) 0.0193(6) 0.0003(4) 0.0075(4) 0.0000(4)
C5 0.0155(5) 0.0151(5) 0.0227(6) 0.0022(4) 0.0014(4) 0.0027(4)
C6 0.0157(5) 0.0137(5) 0.0193(6) -0.0016(4) -0.0010(4) -0.0011(4)
C7 0.0100(4) 0.0091(4) 0.0135(5) -0.0002(3) 0.0003(3) -0.0012(3)
C8 0.0118(5) 0.0089(4) 0.0134(5) 0.0007(3) -0.0008(3) -0.0018(3)
C9 0.0125(5) 0.0111(4) 0.0127(5) -0.0018(3) -0.0006(3) -0.0029(4)
C10 0.0196(6) 0.0211(6) 0.0151(6) -0.0045(4) 0.0006(4) -0.0060(4)
C11 0.0127(5) 0.0147(5) 0.0121(5) -0.0001(4) -0.0006(3) -0.0035(4)
C12 0.0206(6) 0.0188(5) 0.0145(5) 0.0038(4) -0.0027(4) -0.0044(4)
C13 0.0139(5) 0.0178(5) 0.0214(6) -0.0010(4) 0.0036(4) -0.0067(4)
C14 0.0114(5) 0.0105(4) 0.0147(5) 0.0013(3) 0.0001(3) -0.0037(3)
C15 0.0174(5) 0.0181(5) 0.0189(6) 0.0021(4) -0.0034(4) -0.0086(4)
C16 0.0139(6) 0.0197(6) 0.0349(8) 0.0056(5) -0.0085(5) -0.0029(4)
C17 0.0108(5) 0.0137(5) 0.0145(5) 0.0001(4) -0.0016(3) -0.0028(4)
C18 0.0163(6) 0.0242(6) 0.0280(7) -0.0095(5) -0.0041(5) -0.0044(5)
C19 0.0206(6) 0.0242(6) 0.0156(6) 0.0071(4) -0.0007(4) -0.0058(5)
C20 0.0132(5) 0.0175(5) 0.0109(5) 0.0002(4) 0.0010(3) -0.0053(4)
C21 0.0205(6) 0.0233(6) 0.0137(5) -0.0037(4) 0.0034(4) -0.0069(5)
C22 0.0171(6) 0.0192(6) 0.0253(6) 0.0001(4) 0.0003(4) -0.0093(4)
C23 0.0125(5) 0.0146(5) 0.0143(5) 0.0027(4) -0.0004(4) -0.0039(4)
C24 0.0141(5) 0.0215(6) 0.0154(5) 0.0016(4) 0.0024(4) -0.0054(4)
C25 0.0147(5) 0.0190(5) 0.0154(5) -0.0035(4) -0.0033(4) -0.0031(4)
C26 0.0092(4) 0.0149(5) 0.0117(5) -0.0006(3) -0.0016(3) -0.0015(4)
C27 0.0148(5) 0.0148(5) 0.0183(6) 0.0012(4) -0.0036(4) -0.0016(4)
C28 0.0224(6) 0.0163(5) 0.0151(5) 0.0015(4) -0.0010(4) -0.0055(4)
C29 0.0116(5) 0.0101(4) 0.0146(5) -0.0007(3) -0.0014(3) -0.0014(3)
C30 0.0161(5) 0.0172(5) 0.0198(6) 0.0022(4) -0.0011(4) -0.0060(4)
C31 0.0194(6) 0.0226(6) 0.0318(7) 0.0023(5) -0.0048(5) -0.0118(5)
C32 0.0203(6) 0.0203(6) 0.0286(7) -0.0038(5) -0.0092(5) -0.0064(5)
C33 0.0190(6) 0.0193(6) 0.0164(6) -0.0026(4) -0.0035(4) -0.0018(4)
C34 0.0145(5) 0.0154(5) 0.0155(5) -0.0008(4) -0.0006(4) -0.0035(4)
C35 0.0110(5) 0.0125(5) 0.0130(5) -0.0004(3) -0.0018(3) -0.0006(4)
C36 0.0142(5) 0.0128(5) 0.0206(6) -0.0018(4) -0.0016(4) -0.0016(4)
C37 0.0166(5) 0.0152(5) 0.0207(6) -0.0046(4) -0.0022(4) 0.0014(4)
C38 0.0116(5) 0.0221(6) 0.0222(6) -0.0038(4) -0.0006(4) 0.0015(4)
C39 0.0111(5) 0.0217(6) 0.0251(6) -0.0016(5) -0.0012(4) -0.0030(4)
C40 0.0142(5) 0.0136(5) 0.0177(5) -0.0023(4) -0.0021(4) -0.0026(4)

loop_
_atom_type_symbol
_atom_type_description
_atom_type_scat_dispersion_real
_atom_type_scat_dispersion_imag
_atom_type_scat_source
C C 0.0033 0.0016 'International Tables Vol C Tables 4.2.6.8 and 6.1.1.4'
H H 0.0000 0.0000 'International Tables Vol C Tables 4.2.6.8 and 6.1.1.4'
B B 0.0013 0.0007 'International Tables Vol C Tables 4.2.6.8 and 6.1.1.4'
P P 0.1023 0.0942 'International Tables Vol C Tables 4.2.6.8 and 6.1.1.4'
Fe Fe 0.3463 0.8444 'International Tables Vol C Tables 4.2.6.8 and 6.1.1.4'

loop_
_geom_angle_atom_site_label_1
_geom_angle_atom_site_label_2
_geom_angle_atom_site_label_3
_geom_angle
_geom_angle_site_symmetry_1
_geom_angle_site_symmetry_3
_geom_angle_publ_flag
P4 Fe1 P3 126.818(12) . . ?
P4 Fe1 P2 127.156(12) . . ?
P3 Fe1 P2 95.017(12) . . ?
P4 Fe1 P1 109.466(11) . . ?
P3 Fe1 P1 93.011(11) . . ?
P2 Fe1 P1 97.155(11) . . ?
P4 Fe1 H1 75.1(6) . . ?
P3 Fe1 H1 82.2(6) . . ?
P2 Fe1 H1 81.5(6) . . ?
P1 Fe1 H1 174.8(6) . . ?
C7 P1 C14 107.15(5) . . ?
C7 P1 C11 104.48(5) . . ?
C14 P1 C11 102.92(5) . . ?
C7 P1 Fe1 106.08(3) . . ?
C14 P1 Fe1 120.06(4) . . ?
C11 P1 Fe1 114.95(4) . . ?
C8 P2 C20 102.41(5) . . ?
C8 P2 C17 103.91(5) . . ?
C20 P2 C17 107.94(5) . . ?
C8 P2 Fe1 106.33(4) . . ?
C20 P2 Fe1 117.14(4) . . ?
C17 P2 Fe1 117.17(4) . . ?
C9 P3 C23 101.41(5) . . ?
C9 P3 C26 109.50(5) . . ?
C23 P3 C26 99.33(5) . . ?
C9 P3 Fe1 107.02(4) . . ?
C23 P3 Fe1 119.32(4) . . ?
C26 P3 Fe1 118.76(4) . . ?
C29 P4 C28 101.33(5) . . ?
C29 P4 C35 99.34(5) . . ?
C28 P4 C35 98.30(5) . . ?
C29 P4 Fe1 114.59(4) . . ?
C28 P4 Fe1 119.33(4) . . ?
C35 P4 Fe1 120.32(4) . . ?
C1 B1 C8 107.73(8) . . ?
C1 B1 C9 109.78(9) . . ?
C8 B1 C9 110.63(8) . . ?
C1 B1 C7 105.07(8) . . ?
C8 B1 C7 110.40(8) . . ?
C9 B1 C7 112.95(9) . . ?
C2 C1 C6 115.20(10) . . ?
C2 C1 B1 124.90(10) . . ?
C6 C1 B1 119.85(10) . . ?
C3 C2 C1 122.53(11) . . ?
C3 C2 H2 118.7 . . ?
C1 C2 H2 118.7 . . ?
C4 C3 C2 120.23(11) . . ?
C4 C3 H3 119.9 . . ?
C2 C3 H3 119.9 . . ?
C5 C4 C3 119.05(11) . . ?
C5 C4 H4 120.5 . . ?
C3 C4 H4 120.5 . . ?
C4 C5 C6 120.18(12) . . ?
C4 C5 H5 119.9 . . ?
C6 C5 H5 119.9 . . ?
C5 C6 C1 122.79(11) . . ?
C5 C6 H6 118.6 . . ?
C1 C6 H6 118.6 . . ?
B1 C7 P1 114.89(7) . . ?
B1 C7 H7A 108.5 . . ?
P1 C7 H7A 108.5 . . ?
B1 C7 H7B 108.5 . . ?
P1 C7 H7B 108.5 . . ?
H7A C7 H7B 107.5 . . ?
B1 C8 P2 116.91(7) . . ?
B1 C8 H8A 108.1 . . ?
P2 C8 H8A 108.1 . . ?
B1 C8 H8B 108.1 . . ?
P2 C8 H8B 108.1 . . ?
H8A C8 H8B 107.3 . . ?
B1 C9 P3 116.34(7) . . ?
B1 C9 H9A 108.2 . . ?
P3 C9 H9A 108.2 . . ?
B1 C9 H9B 108.2 . . ?
P3 C9 H9B 108.2 . . ?
H9A C9 H9B 107.4 . . ?
C11 C10 H10A 109.5 . . ?
C11 C10 H10B 109.5 . . ?
H10A C10 H10B 109.5 . . ?
C11 C10 H10C 109.5 . . ?
H10A C10 H10C 109.5 . . ?
H10B C10 H10C 109.5 . . ?
C12 C11 C10 109.66(9) . . ?
C12 C11 P1 112.96(8) . . ?
C10 C11 P1 117.04(8) . . ?
C12 C11 H11 105.4 . . ?
C10 C11 H11 105.4 . . ?
P1 C11 H11 105.4 . . ?
C11 C12 H12A 109.5 . . ?
C11 C12 H12B 109.5 . . ?
H12A C12 H12B 109.5 . . ?
C11 C12 H12C 109.5 . . ?
H12A C12 H12C 109.5 . . ?
H12B C12 H12C 109.5 . . ?
C14 C13 H13A 109.5 . . ?
C14 C13 H13B 109.5 . . ?
H13A C13 H13B 109.5 . . ?
C14 C13 H13C 109.5 . . ?
H13A C13 H13C 109.5 . . ?
H13B C13 H13C 109.5 . . ?
C13 C14 C15 109.52(9) . . ?
C13 C14 P1 114.07(7) . . ?
C15 C14 P1 112.29(7) . . ?
C13 C14 H14 106.8 . . ?
C15 C14 H14 106.8 . . ?
P1 C14 H14 106.8 . . ?
C14 C15 H15A 109.5 . . ?
C14 C15 H15B 109.5 . . ?
H15A C15 H15B 109.5 . . ?
C14 C15 H15C 109.5 . . ?
H15A C15 H15C 109.5 . . ?
H15B C15 H15C 109.5 . . ?
C17 C16 H16A 109.5 . . ?
C17 C16 H16B 109.5 . . ?
H16A C16 H16B 109.5 . . ?
C17 C16 H16C 109.5 . . ?
H16A C16 H16C 109.5 . . ?
H16B C16 H16C 109.5 . . ?
C16 C17 C18 110.30(10) . . ?
C16 C17 P2 118.90(8) . . ?
C18 C17 P2 112.55(8) . . ?
C16 C17 H17 104.5 . . ?
C18 C17 H17 104.5 . . ?
P2 C17 H17 104.5 . . ?
C17 C18 H18A 109.5 . . ?
C17 C18 H18B 109.5 . . ?
H18A C18 H18B 109.5 . . ?
C17 C18 H18C 109.5 . . ?
H18A C18 H18C 109.5 . . ?
H18B C18 H18C 109.5 . . ?
C20 C19 H19A 109.5 . . ?
C20 C19 H19B 109.5 . . ?
H19A C19 H19B 109.5 . . ?
C20 C19 H19C 109.5 . . ?
H19A C19 H19C 109.5 . . ?
H19B C19 H19C 109.5 . . ?
C19 C20 C21 110.53(9) . . ?
C19 C20 P2 115.12(8) . . ?
C21 C20 P2 115.32(8) . . ?
C19 C20 H20 104.9 . . ?
C21 C20 H20 104.9 . . ?
P2 C20 H20 104.9 . . ?
C20 C21 H21A 109.5 . . ?
C20 C21 H21B 109.5 . . ?
H21A C21 H21B 109.5 . . ?
C20 C21 H21C 109.5 . . ?
H21A C21 H21C 109.5 . . ?
H21B C21 H21C 109.5 . . ?
C23 C22 H22A 109.5 . . ?
C23 C22 H22B 109.5 . . ?
H22A C22 H22B 109.5 . . ?
C23 C22 H22C 109.5 . . ?
H22A C22 H22C 109.5 . . ?
H22B C22 H22C 109.5 . . ?
C24 C23 C22 109.31(9) . . ?
C24 C23 P3 112.99(8) . . ?
C22 C23 P3 114.76(8) . . ?
C24 C23 H23 106.4 . . ?
C22 C23 H23 106.4 . . ?
P3 C23 H23 106.4 . . ?
C23 C24 H24A 109.5 . . ?
C23 C24 H24B 109.5 . . ?
H24A C24 H24B 109.5 . . ?
C23 C24 H24C 109.5 . . ?
H24A C24 H24C 109.5 . . ?
H24B C24 H24C 109.5 . . ?
C26 C25 H25A 109.5 . . ?
C26 C25 H25B 109.5 . . ?
H25A C25 H25B 109.5 . . ?
C26 C25 H25C 109.5 . . ?
H25A C25 H25C 109.5 . . ?
H25B C25 H25C 109.5 . . ?
C27 C26 C25 110.45(9) . . ?
C27 C26 P3 113.94(8) . . ?
C25 C26 P3 114.34(8) . . ?
C27 C26 H26 105.8 . . ?
C25 C26 H26 105.8 . . ?
P3 C26 H26 105.8 . . ?
C26 C27 H27A 109.5 . . ?
C26 C27 H27B 109.5 . . ?
H27A C27 H27B 109.5 . . ?
C26 C27 H27C 109.5 . . ?
H27A C27 H27C 109.5 . . ?
H27B C27 H27C 109.5 . . ?
P4 C28 H28A 109.5 . . ?
P4 C28 H28B 109.5 . . ?
H28A C28 H28B 109.5 . . ?
P4 C28 H28C 109.5 . . ?
H28A C28 H28C 109.5 . . ?
H28B C28 H28C 109.5 . . ?
C30 C29 C34 118.79(10) . . ?
C30 C29 P4 122.65(9) . . ?
C34 C29 P4 118.56(8) . . ?
C31 C30 C29 120.47(11) . . ?
C31 C30 H30 119.8 . . ?
C29 C30 H30 119.8 . . ?
C32 C31 C30 120.46(12) . . ?
C32 C31 H31 119.8 . . ?
C30 C31 H31 119.8 . . ?
C31 C32 C33 119.86(12) . . ?
C31 C32 H32 120.1 . . ?
C33 C32 H32 120.1 . . ?
C32 C33 C34 119.85(12) . . ?
C32 C33 H33 120.1 . . ?
C34 C33 H33 120.1 . . ?
C33 C34 C29 120.57(11) . . ?
C33 C34 H34 119.7 . . ?
C29 C34 H34 119.7 . . ?
C40 C35 C36 118.74(10) . . ?
C40 C35 P4 121.23(8) . . ?
C36 C35 P4 120.00(8) . . ?
C37 C36 C35 120.26(11) . . ?
C37 C36 H36 119.9 . . ?
C35 C36 H36 119.9 . . ?
C36 C37 C38 120.34(11) . . ?
C36 C37 H37 119.8 . . ?
C38 C37 H37 119.8 . . ?
C39 C38 C37 120.02(11) . . ?
C39 C38 H38 120.0 . . ?
C37 C38 H38 120.0 . . ?
C38 C39 C40 119.64(11) . . ?
C38 C39 H39 120.2 . . ?
C40 C39 H39 120.2 . . ?
C35 C40 C39 120.99(10) . . ?
C35 C40 H40 119.5 . . ?
C39 C40 H40 119.5 . . ?

loop_
_geom_bond_atom_site_label_1
_geom_bond_atom_site_label_2
_geom_bond_distance
_geom_bond_site_symmetry_2
_geom_bond_publ_flag
Fe1 P4 2.2660(3) . ?
Fe1 P3 2.3130(3) . ?
Fe1 P2 2.3240(3) . ?
Fe1 P1 2.3250(3) . ?
Fe1 H1 1.363(13) . ?
P1 C7 1.8242(10) . ?
P1 C14 1.8679(11) . ?
P1 C11 1.8826(11) . ?
P2 C8 1.8423(10) . ?
P2 C20 1.8686(11) . ?
P2 C17 1.8742(11) . ?
P3 C9 1.8437(11) . ?
P3 C23 1.8804(11) . ?
P3 C26 1.8922(11) . ?
P4 C29 1.8356(11) . ?
P4 C28 1.8429(12) . ?
P4 C35 1.8439(11) . ?
B1 C1 1.6444(15) . ?
B1 C8 1.6655(16) . ?
B1 C9 1.6724(16) . ?
B1 C7 1.6795(15) . ?
C1 C2 1.4052(15) . ?
C1 C6 1.4119(16) . ?
C2 C3 1.3988(15) . ?
C2 H2 0.9500 . ?
C3 C4 1.3881(18) . ?
C3 H3 0.9500 . ?
C4 C5 1.3866(18) . ?
C4 H4 0.9500 . ?
C5 C6 1.3919(16) . ?
C5 H5 0.9500 . ?
C6 H6 0.9500 . ?
C7 H7A 0.9900 . ?
C7 H7B 0.9900 . ?
C8 H8A 0.9900 . ?
C8 H8B 0.9900 . ?
C9 H9A 0.9900 . ?
C9 H9B 0.9900 . ?
C10 C11 1.5427(15) . ?
C10 H10A 0.9800 . ?
C10 H10B 0.9800 . ?
C10 H10C 0.9800 . ?
C11 C12 1.5391(15) . ?
C11 H11 1.0000 . ?
C12 H12A 0.9800 . ?
C12 H12B 0.9800 . ?
C12 H12C 0.9800 . ?
C13 C14 1.5334(15) . ?
C13 H13A 0.9800 . ?
C13 H13B 0.9800 . ?
C13 H13C 0.9800 . ?
C14 C15 1.5339(16) . ?
C14 H14 1.0000 . ?
C15 H15A 0.9800 . ?
C15 H15B 0.9800 . ?
C15 H15C 0.9800 . ?
C16 C17 1.5293(16) . ?
C16 H16A 0.9800 . ?
C16 H16B 0.9800 . ?
C16 H16C 0.9800 . ?
C17 C18 1.5321(16) . ?
C17 H17 1.0000 . ?
C18 H18A 0.9800 . ?
C18 H18B 0.9800 . ?
C18 H18C 0.9800 . ?
C19 C20 1.5320(16) . ?
C19 H19A 0.9800 . ?
C19 H19B 0.9800 . ?
C19 H19C 0.9800 . ?
C20 C21 1.5325(16) . ?
C20 H20 1.0000 . ?
C21 H21A 0.9800 . ?
C21 H21B 0.9800 . ?
C21 H21C 0.9800 . ?
C22 C23 1.5405(16) . ?
C22 H22A 0.9800 . ?
C22 H22B 0.9800 . ?
C22 H22C 0.9800 . ?
C23 C24 1.5340(15) . ?
C23 H23 1.0000 . ?
C24 H24A 0.9800 . ?
C24 H24B 0.9800 . ?
C24 H24C 0.9800 . ?
C25 C26 1.5326(15) . ?
C25 H25A 0.9800 . ?
C25 H25B 0.9800 . ?
C25 H25C 0.9800 . ?
C26 C27 1.5310(15) . ?
C26 H26 1.0000 . ?
C27 H27A 0.9800 . ?
C27 H27B 0.9800 . ?
C27 H27C 0.9800 . ?
C28 H28A 0.9800 . ?
C28 H28B 0.9800 . ?
C28 H28C 0.9800 . ?
C29 C30 1.3943(15) . ?
C29 C34 1.4022(16) . ?
C30 C31 1.3889(17) . ?
C30 H30 0.9500 . ?
C31 C32 1.3861(19) . ?
C31 H31 0.9500 . ?
C32 C33 1.3902(17) . ?
C32 H32 0.9500 . ?
C33 C34 1.3937(16) . ?
C33 H33 0.9500 . ?
C34 H34 0.9500 . ?
C35 C40 1.3900(15) . ?
C35 C36 1.4044(15) . ?
C36 C37 1.3868(16) . ?
C36 H36 0.9500 . ?
C37 C38 1.3889(17) . ?
C37 H37 0.9500 . ?
C38 C39 1.3870(17) . ?
C38 H38 0.9500 . ?
C39 C40 1.3947(16) . ?
C39 H39 0.9500 . ?
C40 H40 0.9500 . ?
